data_7119357
loop_
_publ_author_name
Subhankar
Saha
Gautam
R.
Desiraju

_publ_section_title
;
 Using structural modularity in cocrystals to engineer properties:
 elasticity
;
_journal_name_full Chem.Commun.
_journal_page_first 7676
_journal_volume 52
_journal_year 2016
_chemical_formula_sum 'C24 H16 Cl4 N2 O6'
_chemical_formula_weight 570.19
_chemical_name_systematic '4,4'-Bipyridine; 3,5-dichlorosalicylic acid'
_space_group_crystal_system triclinic
_space_group_IT_number 2
_space_group_name_Hall '-P 1'
_space_group_name_H-M_alt 'P -1'
_symmetry_space_group_name_Hall '-P 1'
_symmetry_space_group_name_H-M 'P -1'
_atom_sites_solution_hydrogens geom
_audit_creation_method SHELXL-2014
_audit_update_record
;
2016-05-16 deposited with the CCDC.
2016-05-19 downloaded from the CCDC.
;
_cell_angle_alpha 80.70(5)
_cell_angle_beta 89.35(6)
_cell_angle_gamma 89.09(5)
_cell_formula_units_Z 2
_cell_length_a 3.795(9)
_cell_length_b 14.70(3)
_cell_length_c 21.40(5)
_cell_measurement_reflns_used 2192
_cell_measurement_temperature 173(2)
_cell_measurement_theta_max 32.9
_cell_measurement_theta_min 1.9
_cell_volume 1178(5)
_computing_cell_refinement
;
CrystalClear-SM Expert 2.0 rc14 (Rigaku, 2009)
;
_computing_data_collection
;
CrystalClear-SM Expert 2.0 rc14 (Rigaku, 2009)
;
_computing_data_reduction
;
CrystalClear-SM Expert 2.0 rc14 (Rigaku, 2009)
;
_computing_structure_refinement 'SHELXL-14 (Sheldrick, 2014)'
_computing_structure_solution 'SHELXL-14 (Sheldrick, 2014)'
_diffrn_ambient_temperature 173(2)
_diffrn_detector_area_resol_mean 13.6612
_diffrn_measured_fraction_theta_full 0.994
_diffrn_measured_fraction_theta_max 0.994
_diffrn_measurement_device
;
XtaLABmini: Fixed Chi 2 circle
;
_diffrn_measurement_device_type
;
Rigaku Mercury375R (2x2 bin mode)
;
_diffrn_measurement_method 'profile data from \w-scans'
_diffrn_radiation_type MoK\a
_diffrn_radiation_wavelength 0.71073
_diffrn_reflns_av_R_equivalents 0.1494
_diffrn_reflns_av_unetI/netI 0.1594
_diffrn_reflns_Laue_measured_fraction_full 0.994
_diffrn_reflns_Laue_measured_fraction_max 0.994
_diffrn_reflns_limit_h_max 4
_diffrn_reflns_limit_h_min -4
_diffrn_reflns_limit_k_max 17
_diffrn_reflns_limit_k_min -17
_diffrn_reflns_limit_l_max 25
_diffrn_reflns_limit_l_min -25
_diffrn_reflns_number 10202
_diffrn_reflns_point_group_measured_fraction_full 0.994
_diffrn_reflns_point_group_measured_fraction_max 0.994
_diffrn_reflns_theta_full 25.242
_diffrn_reflns_theta_max 25.499
_diffrn_reflns_theta_min 0.964
_exptl_absorpt_coefficient_mu 0.549
_exptl_absorpt_correction_T_max 1.000
_exptl_absorpt_correction_T_min 0.612
_exptl_absorpt_correction_type multi-scan
_exptl_absorpt_process_details 'Jacobson, R. (1998) Private communication'
_exptl_crystal_colour Colorless
_exptl_crystal_density_diffrn 1.608
_exptl_crystal_description Block
_exptl_crystal_F_000 580
_exptl_crystal_recrystallization_method 'Re-crystallisation from solvent'
_exptl_crystal_size_max 0.120
_exptl_crystal_size_mid 0.100
_exptl_crystal_size_min 0.100
_refine_diff_density_max 0.669
_refine_diff_density_min -0.754
_refine_diff_density_rms 0.153
_refine_ls_extinction_coef .
_refine_ls_extinction_method none
_refine_ls_goodness_of_fit_ref 1.088
_refine_ls_hydrogen_treatment constr
_refine_ls_matrix_type full
_refine_ls_number_parameters 325
_refine_ls_number_reflns 4379
_refine_ls_number_restraints 0
_refine_ls_restrained_S_all 1.088
_refine_ls_R_factor_all 0.1611
_refine_ls_R_factor_gt 0.0979
_refine_ls_shift/su_max 0.000
_refine_ls_shift/su_mean 0.000
_refine_ls_structure_factor_coef Fsqd
_refine_ls_weighting_details 'w=1/[\s^2^(Fo^2^)+(0.1347P)^2^+1.5968P] where P=(Fo^2^+2Fc^2^)/3'
_refine_ls_weighting_scheme calc
_refine_ls_wR_factor_gt 0.2310
_refine_ls_wR_factor_ref 0.3050
_reflns_Friedel_coverage 0.000
_reflns_Friedel_fraction_full .
_reflns_Friedel_fraction_max .
_reflns_number_gt 2547
_reflns_number_total 4379
_reflns_threshold_expression 'I > 2\s(I)'
_cod_data_source_file c6cc03226e5.cif
_cod_data_source_block E2
_cod_database_code 7119357
_shelx_space_group_comment
;
The symmetry employed for this shelxl refinement is uniquely defined
by the following loop, which should always be used as a source of
symmetry information in preference to the above space-group names.
They are only intended as comments.
;
_shelx_estimated_absorpt_t_min 0.937
_shelx_estimated_absorpt_t_max 0.947
_shelxl_version_number 2014-3
_solvent_exptl_crystal_recrystallization_method THF

loop_
_space_group_symop_operation_xyz
'x, y, z'
'-x, -y, -z'

loop_
_atom_site_label
_atom_site_type_symbol
_atom_site_fract_x
_atom_site_fract_y
_atom_site_fract_z
_atom_site_U_iso_or_equiv
_atom_site_adp_type
_atom_site_occupancy
_atom_site_site_symmetry_order
_atom_site_calc_flag
_atom_site_refinement_flags_posn
_atom_site_refinement_flags_adp
_atom_site_refinement_flags_occupancy
_atom_site_disorder_assembly
_atom_site_disorder_group
C004 C 1.8659(19) -0.3442(5) 0.6753(3) 0.0249(16) Uani 1 1 d . . . . .
C005 C 1.6018(18) -0.2957(5) 0.5719(3) 0.0207(15) Uani 1 1 d . . . . .
C006 C 1.7099(19) -0.2733(5) 0.6309(4) 0.0245(16) Uani 1 1 d . . . . .
C007 C 1.9131(18) -0.4337(5) 0.6609(3) 0.0240(16) Uani 1 1 d . . . . .
H007 H 2.0158 -0.4808 0.6911 0.029 Uiso 1 1 calc R U . . .
C008 C 1.6524(18) -0.3859(5) 0.5580(3) 0.0224(16) Uani 1 1 d . . . . .
H008 H 1.5790 -0.4001 0.5184 0.027 Uiso 1 1 calc R U . . .
C009 C 1.429(2) -0.2217(6) 0.5245(4) 0.0313(18) Uani 1 1 d . . . . .
C010 C 1.8083(19) -0.4533(5) 0.6018(3) 0.0244(16) Uani 1 1 d . . . . .
C014 C -0.2827(18) 0.2957(5) -0.1440(3) 0.0247(16) Uani 1 1 d . . . . .
C015 C -0.1591(19) 0.3089(5) -0.0829(4) 0.0269(17) Uani 1 1 d . . . . .
C016 C -0.0090(18) 0.2287(5) -0.0388(3) 0.0238(16) Uani 1 1 d . . . . .
C017 C -0.4150(19) 0.3716(5) -0.1850(3) 0.0227(16) Uani 1 1 d . . . . .
C018 C -0.4302(18) 0.4597(5) -0.1682(3) 0.0260(17) Uani 1 1 d . . . . .
H018 H -0.5178 0.5106 -0.1972 0.031 Uiso 1 1 calc R U . . .
C019 C -0.3157(18) 0.4717(5) -0.1088(4) 0.0234(16) Uani 1 1 d . . . . .
C020 C -0.1813(19) 0.3977(5) -0.0651(4) 0.0270(17) Uani 1 1 d . . . . .
H020 H -0.1067 0.4071 -0.0244 0.032 Uiso 1 1 calc R U . . .
C021 C 0.6403(17) 0.0258(5) 0.2136(4) 0.0233(16) Uani 1 1 d . . . . .
C022 C 0.7698(17) -0.0294(5) 0.2742(3) 0.0208(15) Uani 1 1 d . . . . .
C025 C 0.523(2) 0.0434(5) 0.1004(4) 0.0301(18) Uani 1 1 d . . . . .
H025 H 0.5328 0.0185 0.0621 0.036 Uiso 1 1 calc R U . . .
C026 C 0.6477(19) -0.0104(5) 0.1558(3) 0.0261(17) Uani 1 1 d . . . . .
H026 H 0.7367 -0.0710 0.1548 0.031 Uiso 1 1 calc R U . . .
C027 C 0.5094(19) 0.1163(5) 0.2107(4) 0.0258(17) Uani 1 1 d . . . . .
H027 H 0.5022 0.1444 0.2477 0.031 Uiso 1 1 calc R U . . .
C028 C 0.3894(19) 0.1650(6) 0.1529(4) 0.0295(18) Uani 1 1 d . . . . .
H028 H 0.3026 0.2262 0.1516 0.035 Uiso 1 1 calc R U . . .
C029 C 0.8836(18) 0.0136(5) 0.3245(3) 0.0265(17) Uani 1 1 d . . . . .
H029 H 0.8769 0.0789 0.3208 0.032 Uiso 1 1 calc R U . . .
C030 C 0.917(2) -0.1743(5) 0.3387(4) 0.0313(18) Uani 1 1 d . . . . .
H030 H 0.9305 -0.2396 0.3435 0.038 Uiso 1 1 calc R U . . .
C031 C 1.006(2) -0.0405(5) 0.3796(4) 0.0303(18) Uani 1 1 d . . . . .
H031 H 1.0770 -0.0109 0.4136 0.036 Uiso 1 1 calc R U . . .
C032 C 0.782(2) -0.1252(5) 0.2819(4) 0.0306(18) Uani 1 1 d . . . . .
H032 H 0.7006 -0.1567 0.2495 0.037 Uiso 1 1 calc R U . . .
N1 N 1.0273(16) -0.1328(5) 0.3866(3) 0.0307(15) Uani 1 1 d . . . . .
N2 N 0.3923(17) 0.1283(4) 0.0990(3) 0.0286(15) Uani 1 1 d . . . . .
O1 O 1.3316(14) -0.2486(4) 0.4720(2) 0.0340(14) Uani 1 1 d . . . . .
H1 H 1.2367 -0.2041 0.4482 0.051 Uiso 1 1 calc R U . . .
O2 O 1.3825(15) -0.1424(4) 0.5367(3) 0.0372(14) Uani 1 1 d . . . . .
O3 O -0.0075(16) 0.1493(4) -0.0533(3) 0.0407(15) Uani 1 1 d . . . . .
O4 O 0.1181(15) 0.2490(4) 0.0132(2) 0.0360(14) Uani 1 1 d . . . . .
H4 H 0.1976 0.2009 0.0355 0.054 Uiso 1 1 calc R U . . .
O5 O 1.6663(14) -0.1882(3) 0.6458(3) 0.0323(13) Uani 1 1 d . . . . .
H5 H 1.5718 -0.1535 0.6153 0.048 Uiso 1 1 calc R U . . .
O6 O -0.2792(15) 0.2112(4) -0.1621(3) 0.0353(14) Uani 1 1 d . . . . .
H6 H -0.1939 0.1721 -0.1330 0.053 Uiso 1 1 calc R U . . .
Cl1 Cl 2.0048(5) -0.31964(14) 0.74796(9) 0.0333(5) Uani 1 1 d . . . . .
Cl2 Cl -0.5535(5) 0.35786(14) -0.26107(9) 0.0312(5) Uani 1 1 d . . . . .
Cl3 Cl 1.8783(5) -0.56370(13) 0.58505(9) 0.0331(5) Uani 1 1 d . . . . .
Cl4 Cl -0.3497(6) 0.57903(14) -0.08493(10) 0.0386(6) Uani 1 1 d . . . . .

loop_
_atom_site_aniso_label
_atom_site_aniso_U_11
_atom_site_aniso_U_22
_atom_site_aniso_U_33
_atom_site_aniso_U_23
_atom_site_aniso_U_13
_atom_site_aniso_U_12
C004 0.030(4) 0.030(4) 0.014(3) -0.002(3) -0.002(3) -0.002(3)
C005 0.022(3) 0.022(4) 0.017(4) 0.002(3) 0.003(3) -0.001(3)
C006 0.026(4) 0.020(4) 0.026(4) -0.003(3) 0.002(3) 0.002(3)
C007 0.026(4) 0.024(4) 0.020(4) 0.004(3) -0.004(3) 0.002(3)
C008 0.025(4) 0.026(4) 0.018(4) -0.006(3) 0.002(3) -0.005(3)
C009 0.031(4) 0.032(5) 0.029(4) -0.001(4) 0.004(4) 0.003(4)
C010 0.027(4) 0.026(4) 0.020(4) -0.001(3) -0.004(3) 0.003(3)
C014 0.025(4) 0.025(4) 0.025(4) -0.008(3) 0.006(3) -0.001(3)
C015 0.022(4) 0.027(4) 0.028(4) 0.005(3) -0.001(3) 0.008(3)
C016 0.025(4) 0.021(4) 0.025(4) -0.002(3) 0.004(3) 0.006(3)
C017 0.031(4) 0.014(4) 0.024(4) -0.006(3) -0.003(3) 0.006(3)
C018 0.020(3) 0.032(4) 0.022(4) 0.008(3) 0.005(3) -0.007(3)
C019 0.022(4) 0.018(4) 0.029(4) -0.001(3) 0.005(3) 0.003(3)
C020 0.024(4) 0.032(4) 0.024(4) -0.006(3) 0.001(3) 0.005(3)
C021 0.015(3) 0.025(4) 0.029(4) -0.002(3) 0.003(3) 0.003(3)
C022 0.019(3) 0.021(4) 0.024(4) -0.005(3) -0.003(3) 0.001(3)
C025 0.036(4) 0.029(4) 0.023(4) 0.005(3) -0.005(3) -0.004(4)
C026 0.033(4) 0.026(4) 0.020(4) -0.005(3) -0.010(3) 0.001(3)
C027 0.030(4) 0.024(4) 0.023(4) -0.003(3) -0.002(3) 0.005(3)
C028 0.029(4) 0.034(5) 0.026(4) -0.002(3) -0.005(3) -0.004(4)
C029 0.028(4) 0.023(4) 0.027(4) 0.002(3) -0.006(3) -0.002(3)
C030 0.038(4) 0.022(4) 0.031(4) 0.002(3) -0.003(4) 0.004(4)
C031 0.034(4) 0.031(5) 0.024(4) 0.000(3) -0.004(3) -0.004(4)
C032 0.033(4) 0.031(5) 0.031(4) -0.012(4) -0.005(4) -0.001(4)
N1 0.030(3) 0.032(4) 0.030(4) -0.004(3) -0.003(3) 0.001(3)
N2 0.035(3) 0.022(3) 0.025(3) 0.006(3) 0.001(3) 0.000(3)
O1 0.039(3) 0.038(3) 0.025(3) -0.004(3) -0.013(3) 0.004(3)
O2 0.049(3) 0.024(3) 0.037(3) 0.001(3) -0.010(3) 0.012(3)
O3 0.060(4) 0.035(3) 0.028(3) -0.008(3) -0.011(3) 0.011(3)
O4 0.050(3) 0.030(3) 0.026(3) 0.004(2) -0.010(3) 0.001(3)
O5 0.049(3) 0.018(3) 0.030(3) -0.004(2) -0.001(3) 0.001(2)
O6 0.050(3) 0.028(3) 0.029(3) -0.006(2) -0.009(3) 0.008(3)
Cl1 0.0393(11) 0.0394(12) 0.0233(10) -0.0115(9) -0.0076(8) 0.0018(9)
Cl2 0.0372(10) 0.0356(11) 0.0214(10) -0.0062(8) -0.0085(8) -0.0004(9)
Cl3 0.0405(11) 0.0293(11) 0.0304(11) -0.0080(8) -0.0012(9) 0.0057(9)
Cl4 0.0554(13) 0.0292(11) 0.0327(11) -0.0090(9) -0.0056(10) 0.0028(10)

loop_
_atom_type_symbol
_atom_type_description
_atom_type_scat_dispersion_real
_atom_type_scat_dispersion_imag
_atom_type_scat_source
C C 0.0033 0.0016 'International Tables Vol C Tables 4.2.6.8 and 6.1.1.4'
H H 0.0000 0.0000 'International Tables Vol C Tables 4.2.6.8 and 6.1.1.4'
N N 0.0061 0.0033 'International Tables Vol C Tables 4.2.6.8 and 6.1.1.4'
O O 0.0106 0.0060 'International Tables Vol C Tables 4.2.6.8 and 6.1.1.4'
Cl Cl 0.1484 0.1585 'International Tables Vol C Tables 4.2.6.8 and 6.1.1.4'

loop_
_geom_angle_atom_site_label_1
_geom_angle_atom_site_label_2
_geom_angle_atom_site_label_3
_geom_angle
_geom_angle_site_symmetry_1
_geom_angle_site_symmetry_3
C007 C004 C006 120.7(7) . .
C007 C004 Cl1 119.8(5) . .
C006 C004 Cl1 119.5(6) . .
C008 C005 C006 120.7(6) . .
C008 C005 C009 120.5(7) . .
C006 C005 C009 118.8(7) . .
O5 C006 C004 119.7(7) . .
O5 C006 C005 122.3(6) . .
C004 C006 C005 117.9(7) . .
C004 C007 C010 120.0(6) . .
C004 C007 H007 120.0 . .
C010 C007 H007 120.0 . .
C010 C008 C005 120.1(7) . .
C010 C008 H008 120.0 . .
C005 C008 H008 120.0 . .
O2 C009 O1 124.5(7) . .
O2 C009 C005 120.7(7) . .
O1 C009 C005 114.8(7) . .
C008 C010 C007 120.5(7) . .
C008 C010 Cl3 120.7(6) . .
C007 C010 Cl3 118.8(5) . .
O6 C014 C017 119.5(7) . .
O6 C014 C015 121.8(7) . .
C017 C014 C015 118.7(7) . .
C020 C015 C014 119.7(6) . .
C020 C015 C016 120.8(7) . .
C014 C015 C016 119.5(7) . .
O3 C016 O4 124.7(7) . .
O3 C016 C015 120.5(7) . .
O4 C016 C015 114.7(7) . .
C014 C017 C018 121.8(7) . .
C014 C017 Cl2 119.5(5) . .
C018 C017 Cl2 118.6(5) . .
C019 C018 C017 119.2(7) . .
C019 C018 H018 120.4 . .
C017 C018 H018 120.4 . .
C018 C019 C020 121.7(7) . .
C018 C019 Cl4 120.5(6) . .
C020 C019 Cl4 117.7(6) . .
C019 C020 C015 118.8(7) . .
C019 C020 H020 120.6 . .
C015 C020 H020 120.6 . .
C027 C021 C026 116.5(7) . .
C027 C021 C022 121.8(7) . .
C026 C021 C022 121.7(7) . .
C032 C022 C029 118.4(7) . .
C032 C022 C021 120.3(7) . .
C029 C022 C021 121.4(7) . .
N2 C025 C026 122.7(8) . .
N2 C025 H025 118.7 . .
C026 C025 H025 118.7 . .
C025 C026 C021 119.7(7) . .
C025 C026 H026 120.1 . .
C021 C026 H026 120.1 . .
C028 C027 C021 119.7(7) . .
C028 C027 H027 120.2 . .
C021 C027 H027 120.2 . .
N2 C028 C027 122.6(8) . .
N2 C028 H028 118.7 . .
C027 C028 H028 118.7 . .
C031 C029 C022 119.3(7) . .
C031 C029 H029 120.3 . .
C022 C029 H029 120.3 . .
N1 C030 C032 123.0(7) . .
N1 C030 H030 118.5 . .
C032 C030 H030 118.5 . .
N1 C031 C029 122.7(7) . .
N1 C031 H031 118.7 . .
C029 C031 H031 118.7 . .
C022 C032 C030 118.5(7) . .
C022 C032 H032 120.8 . .
C030 C032 H032 120.8 . .
C031 N1 C030 118.2(7) . .
C025 N2 C028 118.8(7) . .
C009 O1 H1 109.5 . .
C016 O4 H4 109.5 . .
C006 O5 H5 109.5 . .
C014 O6 H6 109.5 . .

loop_
_geom_bond_atom_site_label_1
_geom_bond_atom_site_label_2
_geom_bond_distance
_geom_bond_site_symmetry_2
C004 C007 1.406(10) .
C004 C006 1.419(10) .
C004 Cl1 1.742(8) .
C005 C008 1.415(10) .
C005 C006 1.422(10) .
C005 C009 1.509(10) .
C006 O5 1.347(9) .
C007 C010 1.404(10) .
C007 H007 0.9500 .
C008 C010 1.381(10) .
C008 H008 0.9500 .
C009 O2 1.246(10) .
C009 O1 1.308(10) .
C010 Cl3 1.733(8) .
C014 O6 1.360(9) .
C014 C017 1.395(10) .
C014 C015 1.437(11) .
C015 C020 1.418(11) .
C015 C016 1.496(10) .
C016 O3 1.256(9) .
C016 O4 1.298(9) .
C017 C018 1.398(10) .
C017 Cl2 1.760(8) .
C018 C019 1.387(11) .
C018 H018 0.9500 .
C019 C020 1.408(10) .
C019 Cl4 1.737(8) .
C020 H020 0.9500 .
C021 C027 1.405(10) .
C021 C026 1.425(10) .
C021 C022 1.497(10) .
C022 C032 1.391(11) .
C022 C029 1.408(10) .
C025 N2 1.331(10) .
C025 C026 1.397(10) .
C025 H025 0.9500 .
C026 H026 0.9500 .
C027 C028 1.401(10) .
C027 H027 0.9500 .
C028 N2 1.349(10) .
C028 H028 0.9500 .
C029 C031 1.391(10) .
C029 H029 0.9500 .
C030 N1 1.349(10) .
C030 C032 1.408(11) .
C030 H030 0.9500 .
C031 N1 1.343(10) .
C031 H031 0.9500 .
C032 H032 0.9500 .
O1 H1 0.8400 .
O4 H4 0.8400 .
O5 H5 0.8400 .
O6 H6 0.8400 .

loop_
_geom_torsion_atom_site_label_1
_geom_torsion_atom_site_label_2
_geom_torsion_atom_site_label_3
_geom_torsion_atom_site_label_4
_geom_torsion
_geom_torsion_site_symmetry_1
_geom_torsion_site_symmetry_2
_geom_torsion_site_symmetry_3
_geom_torsion_site_symmetry_4
C007 C004 C006 O5 179.8(6) . . . .
Cl1 C004 C006 O5 -1.0(10) . . . .
C007 C004 C006 C005 0.4(11) . . . .
Cl1 C004 C006 C005 179.6(5) . . . .
C008 C005 C006 O5 179.9(6) . . . .
C009 C005 C006 O5 -0.5(10) . . . .
C008 C005 C006 C004 -0.7(10) . . . .
C009 C005 C006 C004 178.9(7) . . . .
C006 C004 C007 C010 0.6(11) . . . .
Cl1 C004 C007 C010 -178.6(6) . . . .
C006 C005 C008 C010 0.0(10) . . . .
C009 C005 C008 C010 -179.6(7) . . . .
C008 C005 C009 O2 179.6(7) . . . .
C006 C005 C009 O2 0.0(11) . . . .
C008 C005 C009 O1 0.9(10) . . . .
C006 C005 C009 O1 -178.7(6) . . . .
C005 C008 C010 C007 1.0(11) . . . .
C005 C008 C010 Cl3 -179.0(5) . . . .
C004 C007 C010 C008 -1.3(11) . . . .
C004 C007 C010 Cl3 178.7(6) . . . .
O6 C014 C015 C020 -177.4(7) . . . .
C017 C014 C015 C020 1.4(11) . . . .
O6 C014 C015 C016 2.5(11) . . . .
C017 C014 C015 C016 -178.7(7) . . . .
C020 C015 C016 O3 176.1(7) . . . .
C014 C015 C016 O3 -3.8(11) . . . .
C020 C015 C016 O4 -4.8(10) . . . .
C014 C015 C016 O4 175.3(6) . . . .
O6 C014 C017 C018 178.9(6) . . . .
C015 C014 C017 C018 0.0(11) . . . .
O6 C014 C017 Cl2 -3.3(10) . . . .
C015 C014 C017 Cl2 177.8(5) . . . .
C014 C017 C018 C019 -1.0(11) . . . .
Cl2 C017 C018 C019 -178.8(5) . . . .
C017 C018 C019 C020 0.6(10) . . . .
C017 C018 C019 Cl4 -177.0(5) . . . .
C018 C019 C020 C015 0.8(11) . . . .
Cl4 C019 C020 C015 178.4(5) . . . .
C014 C015 C020 C019 -1.8(11) . . . .
C016 C015 C020 C019 178.3(6) . . . .
C027 C021 C022 C032 157.6(7) . . . .
C026 C021 C022 C032 -23.2(10) . . . .
C027 C021 C022 C029 -22.7(10) . . . .
C026 C021 C022 C029 156.5(7) . . . .
N2 C025 C026 C021 -0.8(12) . . . .
C027 C021 C026 C025 -0.9(10) . . . .
C022 C021 C026 C025 179.9(7) . . . .
C026 C021 C027 C028 1.1(10) . . . .
C022 C021 C027 C028 -179.6(7) . . . .
C021 C027 C028 N2 0.3(11) . . . .
C032 C022 C029 C031 0.5(11) . . . .
C021 C022 C029 C031 -179.2(7) . . . .
C022 C029 C031 N1 1.4(12) . . . .
C029 C022 C032 C030 -1.9(11) . . . .
C021 C022 C032 C030 177.8(7) . . . .
N1 C030 C032 C022 1.6(12) . . . .
C029 C031 N1 C030 -1.7(11) . . . .
C032 C030 N1 C031 0.2(12) . . . .
C026 C025 N2 C028 2.2(11) . . . .
C027 C028 N2 C025 -1.9(11) . . . .
